data_4324583
loop_
_publ_author_name
'Peter Haack'
'Christian Limberg'
'Kallol Ray'
'Beatrice Braun'
'Uwe Kuhlmann'
'Peter Hildebrandt'
'Christian Herwig'

_publ_section_title
;
 Dinuclear Copper Complexes Based on Parallel \b-Diiminato Binding Sites
 and their Reactions with O2: Evidence for a Cu-O-Cu Entity
;
_journal_name_full 'Inorganic Chemistry'
_journal_page_first 2133
_journal_page_last 2142
_journal_paper_doi 10.1021/ic101249k
_journal_volume 50
_journal_year 2011
_chemical_formula_moiety 'C97 H98 Cu2 N4 O P2, 6(C7 H8)'
_chemical_formula_sum 'C139 H146 Cu2 N4 O P2'
_chemical_formula_weight 2077.62
_chemical_name_systematic
; 
 ? 
;
_space_group_IT_number 13
_symmetry_cell_setting monoclinic
_symmetry_space_group_name_Hall '-P 2yc'
_symmetry_space_group_name_H-M 'P 1 2/c 1'
_atom_sites_solution_hydrogens geom
_atom_sites_solution_primary direct
_atom_sites_solution_secondary difmap
_audit_creation_method SHELXL-97
_cell_angle_alpha 90.00
_cell_angle_beta 127.083(2)
_cell_angle_gamma 90.00
_cell_formula_units_Z 2
_cell_length_a 16.8182(9)
_cell_length_b 15.6847(9)
_cell_length_c 27.1407(9)
_cell_measurement_reflns_used 79870
_cell_measurement_temperature 100(2)
_cell_measurement_theta_max 27.21
_cell_measurement_theta_min 1.88
_cell_volume 5711.5(5)
_computing_cell_refinement 'STOE X-AREA'
_computing_data_collection 'STOE X-AREA'
_computing_data_reduction 'STOE X-RED'
_computing_molecular_graphics 'PLATON, 1990'
_computing_publication_material 'PLATON, 1990'
_computing_structure_refinement 'SHELXL-97 (Sheldrick, 1997)'
_computing_structure_solution 'SHELXS-97 (Sheldrick, 1990)'
_diffrn_ambient_temperature 100(2)
_diffrn_measured_fraction_theta_full .999
_diffrn_measured_fraction_theta_max .993
_diffrn_measurement_device_type 'STOE IPDS 2T'
_diffrn_measurement_method 'rotation method'
_diffrn_radiation_monochromator graphite
_diffrn_radiation_source 'fine-focus sealed tube'
_diffrn_radiation_type MoK\a
_diffrn_radiation_wavelength 0.71073
_diffrn_reflns_av_R_equivalents 0.0827
_diffrn_reflns_av_sigmaI/netI 0.0401
_diffrn_reflns_limit_h_max 21
_diffrn_reflns_limit_h_min -21
_diffrn_reflns_limit_k_max 19
_diffrn_reflns_limit_k_min -19
_diffrn_reflns_limit_l_max 34
_diffrn_reflns_limit_l_min -34
_diffrn_reflns_number 75371
_diffrn_reflns_theta_full 25.00
_diffrn_reflns_theta_max 26.74
_diffrn_reflns_theta_min 1.60
_diffrn_standards_decay_% 'no decay'
_exptl_absorpt_coefficient_mu 0.455
_exptl_absorpt_correction_T_max 0.9645
_exptl_absorpt_correction_T_min 0.8046
_exptl_absorpt_correction_type multi-scan
_exptl_absorpt_process_details 'PLATON, 1990'
_exptl_crystal_colour yellow
_exptl_crystal_density_diffrn 1.208
_exptl_crystal_description 'elongated plate'
_exptl_crystal_F_000 2208
_exptl_crystal_size_max 0.50
_exptl_crystal_size_mid 0.32
_exptl_crystal_size_min 0.08
_refine_diff_density_max .626
_refine_diff_density_min -.616
_refine_diff_density_rms .056
_refine_ls_extinction_method none
_refine_ls_goodness_of_fit_ref 1.018
_refine_ls_hydrogen_treatment constr
_refine_ls_matrix_type full
_refine_ls_number_parameters 679
_refine_ls_number_reflns 12053
_refine_ls_number_restraints 0
_refine_ls_restrained_S_all 1.018
_refine_ls_R_factor_all 0.0428
_refine_ls_R_factor_gt 0.0362
_refine_ls_shift/su_max 0.001
_refine_ls_shift/su_mean 0.000
_refine_ls_structure_factor_coef Fsqd
_refine_ls_weighting_details 'calc w=1/[\s^2^(Fo^2^)+(0.0486P)^2^+2.3822P] where P=(Fo^2^+2Fc^2^)/3'
_refine_ls_weighting_scheme calc
_refine_ls_wR_factor_gt 0.0907
_refine_ls_wR_factor_ref 0.0937
_reflns_number_gt 10542
_reflns_number_total 12053
_reflns_threshold_expression >2sigma(I)
_cod_data_source_file ic101249k_si_001_3.cif
_cod_data_source_block complex2
_cod_database_code 4324583

loop_
_symmetry_equiv_pos_as_xyz
'x, y, z'
'-x, y, -z+1/2'
'-x, -y, -z'
'x, -y, z-1/2'

loop_
_atom_site_label
_atom_site_type_symbol
_atom_site_fract_x
_atom_site_fract_y
_atom_site_fract_z
_atom_site_U_iso_or_equiv
_atom_site_adp_type
_atom_site_occupancy
_atom_site_symmetry_multiplicity
_atom_site_calc_flag
_atom_site_refinement_flags
Cu1 Cu 0.283458(13) -0.021838(10) 0.110262(8) 0.01434(6) Uani 1 1 d .
P1 P 0.25140(3) -0.15733(2) 0.092054(17) 0.01604(8) Uani 1 1 d .
O1 O 0.5000 0.27715(9) 0.2500 0.0165(3) Uani 1 2 d S
N1 N 0.29325(9) 0.06753(8) 0.06350(5) 0.0154(2) Uani 1 1 d .
N2 N 0.32279(9) 0.04982(8) 0.18131(5) 0.0152(2) Uani 1 1 d .
C1 C 0.12542(11) -0.18618(9) 0.02529(7) 0.0185(3) Uani 1 1 d .
C2 C 0.04454(12) -0.14043(10) 0.01408(7) 0.0219(3) Uani 1 1 d .
H2 H 0.0558 -0.0955 0.0400 0.026 Uiso 1 1 calc R
C3 C -0.05229(12) -0.16143(11) -0.03530(8) 0.0242(3) Uani 1 1 d .
H3 H -0.1056 -0.1307 -0.0424 0.029 Uiso 1 1 calc R
C4 C -0.06958(12) -0.22820(11) -0.07410(8) 0.0268(3) Uani 1 1 d .
H4 H -0.1344 -0.2420 -0.1074 0.032 Uiso 1 1 calc R
C5 C 0.00978(13) -0.27437(11) -0.06315(8) 0.0293(4) Uani 1 1 d .
H5 H -0.0020 -0.3196 -0.0889 0.035 Uiso 1 1 calc R
C6 C 0.10703(12) -0.25342(10) -0.01377(8) 0.0244(3) Uani 1 1 d .
H6 H 0.1600 -0.2845 -0.0068 0.029 Uiso 1 1 calc R
C7 C 0.33130(11) -0.21233(9) 0.07762(7) 0.0183(3) Uani 1 1 d .
C8 C 0.35384(12) -0.16999(10) 0.04209(8) 0.0236(3) Uani 1 1 d .
H8 H 0.3286 -0.1156 0.0270 0.028 Uiso 1 1 calc R
C9 C 0.41347(13) -0.20848(11) 0.02923(9) 0.0289(4) Uani 1 1 d .
H9 H 0.4283 -0.1798 0.0057 0.035 Uiso 1 1 calc R
C10 C 0.45128(13) -0.28957(11) 0.05134(8) 0.0282(4) Uani 1 1 d .
H10 H 0.4913 -0.3153 0.0426 0.034 Uiso 1 1 calc R
C11 C 0.42951(13) -0.33201(11) 0.08635(8) 0.0278(4) Uani 1 1 d .
H11 H 0.4548 -0.3864 0.1011 0.033 Uiso 1 1 calc R
C12 C 0.36994(12) -0.29391(10) 0.09967(8) 0.0235(3) Uani 1 1 d .
H12 H 0.3557 -0.3229 0.1234 0.028 Uiso 1 1 calc R
C13 C 0.26785(12) -0.21958(10) 0.15433(8) 0.0221(3) Uani 1 1 d .
C14 C 0.35603(14) -0.20638(11) 0.21394(8) 0.0301(4) Uani 1 1 d .
H14 H 0.4032 -0.1678 0.2201 0.036 Uiso 1 1 calc R
C15 C 0.37323(18) -0.25032(13) 0.26365(9) 0.0428(5) Uani 1 1 d .
H15 H 0.4323 -0.2417 0.3030 0.051 Uiso 1 1 calc R
C16 C 0.3033(2) -0.30672(14) 0.25521(11) 0.0505(6) Uani 1 1 d .
H16 H 0.3150 -0.3360 0.2888 0.061 Uiso 1 1 calc R
C17 C 0.2158(2) -0.31988(13) 0.19690(12) 0.0473(6) Uani 1 1 d .
H17 H 0.1685 -0.3576 0.1915 0.057 Uiso 1 1 calc R
C18 C 0.19764(15) -0.27715(11) 0.14590(9) 0.0312(4) Uani 1 1 d .
H18 H 0.1391 -0.2871 0.1066 0.037 Uiso 1 1 calc R
C19 C 0.28775(11) 0.04854(9) 0.01007(7) 0.0157(3) Uani 1 1 d .
C20 C 0.19943(11) 0.01537(9) -0.04339(7) 0.0177(3) Uani 1 1 d .
C21 C 0.19931(12) -0.01008(10) -0.09304(7) 0.0214(3) Uani 1 1 d .
C22 C 0.28526(13) -0.00074(11) -0.08911(8) 0.0244(3) Uani 1 1 d .
H22 H 0.2856 -0.0193 -0.1215 0.029 Uiso 1 1 calc R
C23 C 0.37043(12) 0.03578(11) -0.03755(8) 0.0239(3) Uani 1 1 d .
H23 H 0.4264 0.0440 -0.0363 0.029 Uiso 1 1 calc R
C24 C 0.37217(11) 0.06001(10) 0.01209(7) 0.0196(3) Uani 1 1 d .
H24 H 0.4296 0.0840 0.0469 0.024 Uiso 1 1 calc R
C25 C 0.10609(14) -0.04659(13) -0.15092(8) 0.0312(4) Uani 1 1 d .
H25A H 0.1196 -0.0624 -0.1794 0.047 Uiso 1 1 calc R
H25B H 0.0541 -0.0046 -0.1697 0.047 Uiso 1 1 calc R
H25C H 0.0853 -0.0960 -0.1405 0.047 Uiso 1 1 calc R
C26 C 0.10537(12) 0.00925(11) -0.04880(7) 0.0230(3) Uani 1 1 d .
H26A H 0.0609 0.0544 -0.0748 0.035 Uiso 1 1 calc R
H26B H 0.1210 0.0143 -0.0086 0.035 Uiso 1 1 calc R
H26C H 0.0740 -0.0448 -0.0665 0.035 Uiso 1 1 calc R
C27 C 0.32350(10) 0.14547(9) 0.08625(7) 0.0150(3) Uani 1 1 d .
H27 H 0.3309 0.1830 0.0628 0.018 Uiso 1 1 calc R
C28 C 0.34578(10) 0.17861(9) 0.14148(7) 0.0154(3) Uani 1 1 d .
C29 C 0.34848(10) 0.13081(9) 0.18612(7) 0.0148(3) Uani 1 1 d .
H29 H 0.3704 0.1587 0.2225 0.018 Uiso 1 1 calc R
C30 C 0.34023(11) 0.01121(9) 0.23466(7) 0.0153(3) Uani 1 1 d .
C31 C 0.26185(11) -0.02876(9) 0.23072(7) 0.0165(3) Uani 1 1 d .
C32 C 0.28309(12) -0.07322(10) 0.28230(7) 0.0194(3) Uani 1 1 d .
C33 C 0.38067(12) -0.07663(10) 0.33624(7) 0.0215(3) Uani 1 1 d .
H33 H 0.3948 -0.1074 0.3699 0.026 Uiso 1 1 calc R
C34 C 0.45696(11) -0.03467(10) 0.34028(7) 0.0207(3) Uani 1 1 d .
H34 H 0.5215 -0.0363 0.3769 0.025 Uiso 1 1 calc R
C35 C 0.43724(11) 0.00963(10) 0.28987(7) 0.0184(3) Uani 1 1 d .
H35 H 0.4883 0.0382 0.2927 0.022 Uiso 1 1 calc R
C36 C 0.20148(13) -0.12012(11) 0.27867(8) 0.0268(3) Uani 1 1 d .
H36A H 0.2288 -0.1477 0.3174 0.040 Uiso 1 1 calc R
H36B H 0.1727 -0.1621 0.2465 0.040 Uiso 1 1 calc R
H36C H 0.1509 -0.0804 0.2698 0.040 Uiso 1 1 calc R
C37 C 0.15639(11) -0.02574(10) 0.17236(7) 0.0208(3) Uani 1 1 d .
H37A H 0.1528 0.0124 0.1434 0.031 Uiso 1 1 calc R
H37B H 0.1129 -0.0059 0.1818 0.031 Uiso 1 1 calc R
H37C H 0.1362 -0.0818 0.1547 0.031 Uiso 1 1 calc R
C38 C 0.35142(10) 0.27367(9) 0.14606(7) 0.0155(3) Uani 1 1 d .
C39 C 0.42478(10) 0.32213(9) 0.19786(6) 0.0151(3) Uani 1 1 d .
C40 C 0.42175(11) 0.41111(9) 0.19555(7) 0.0173(3) Uani 1 1 d .
C41 C 0.5000 0.46613(13) 0.2500 0.0213(4) Uani 1 2 d S
C42 C 0.55134(15) 0.52269(12) 0.23060(9) 0.0401(5) Uani 1 1 d .
H42A H 0.6041 0.5543 0.2657 0.060 Uiso 1 1 calc R
H42B H 0.5036 0.5616 0.1990 0.060 Uiso 1 1 calc R
H42C H 0.5784 0.4876 0.2150 0.060 Uiso 1 1 calc R
C43 C 0.34476(11) 0.45129(9) 0.14103(7) 0.0186(3) Uani 1 1 d .
H43 H 0.3435 0.5105 0.1397 0.022 Uiso 1 1 calc R
C44 C 0.26993(11) 0.40669(9) 0.08867(7) 0.0175(3) Uani 1 1 d .
C45 C 0.27562(11) 0.31807(9) 0.09299(7) 0.0169(3) Uani 1 1 d .
H45 H 0.2264 0.2865 0.0588 0.020 Uiso 1 1 calc R
C46 C 0.18606(11) 0.45356(10) 0.03004(7) 0.0209(3) Uani 1 1 d .
C47 C 0.10380(12) 0.39297(11) -0.01828(8) 0.0269(4) Uani 1 1 d .
H47A H 0.0756 0.3639 -0.0010 0.040 Uiso 1 1 calc R
H47B H 0.1315 0.3520 -0.0303 0.040 Uiso 1 1 calc R
H47C H 0.0527 0.4251 -0.0538 0.040 Uiso 1 1 calc R
C48 C 0.22970(14) 0.49887(13) 0.00105(9) 0.0344(4) Uani 1 1 d .
H48A H 0.1773 0.5275 -0.0360 0.052 Uiso 1 1 calc R
H48B H 0.2605 0.4576 -0.0087 0.052 Uiso 1 1 calc R
H48C H 0.2786 0.5397 0.0298 0.052 Uiso 1 1 calc R
C49 C 0.13897(13) 0.51989(11) 0.04692(8) 0.0310(4) Uani 1 1 d .
H49A H 0.1136 0.4919 0.0663 0.046 Uiso 1 1 calc R
H49B H 0.0854 0.5483 0.0101 0.046 Uiso 1 1 calc R
H49C H 0.1884 0.5610 0.0749 0.046 Uiso 1 1 calc R
C50 C 0.12936(15) 0.72022(13) 0.36276(10) 0.0403(5) Uani 1 1 d .
C51 C 0.22128(15) 0.75171(13) 0.41011(9) 0.0356(4) Uani 1 1 d .
H51 H 0.2257 0.8040 0.4278 0.043 Uiso 1 1 calc R
C52 C 0.30680(16) 0.70686(15) 0.43170(12) 0.0479(5) Uani 1 1 d .
H52 H 0.3685 0.7287 0.4640 0.057 Uiso 1 1 calc R
C53 C 0.30133(18) 0.62928(15) 0.40550(14) 0.0538(6) Uani 1 1 d .
H53 H 0.3594 0.5991 0.4203 0.065 Uiso 1 1 calc R
C54 C 0.21139(19) 0.59695(14) 0.35815(11) 0.0476(5) Uani 1 1 d .
H54 H 0.2079 0.5452 0.3402 0.057 Uiso 1 1 calc R
C55 C 0.12514(18) 0.64147(15) 0.33686(10) 0.0498(6) Uani 1 1 d .
H55 H 0.0636 0.6189 0.3050 0.060 Uiso 1 1 calc R
C56 C 0.0357(2) 0.7689(2) 0.33908(17) 0.0863(11) Uani 1 1 d .
H56A H 0.0282 0.7741 0.3713 0.129 Uiso 1 1 calc R
H56B H -0.0206 0.7391 0.3047 0.129 Uiso 1 1 calc R
H56C H 0.0397 0.8247 0.3261 0.129 Uiso 1 1 calc R
C57 C 0.14195(16) 0.28754(14) 0.22019(9) 0.0382(4) Uani 1 1 d .
C58 C 0.05533(17) 0.31816(15) 0.20883(10) 0.0446(5) Uani 1 1 d .
H58 H 0.0133 0.2806 0.2096 0.054 Uiso 1 1 calc R
C59 C 0.02960(18) 0.40333(16) 0.19635(11) 0.0487(5) Uani 1 1 d .
H59 H -0.0290 0.4226 0.1890 0.058 Uiso 1 1 calc R
C60 C 0.09082(19) 0.45957(15) 0.19483(12) 0.0505(5) Uani 1 1 d .
H60 H 0.0736 0.5169 0.1861 0.061 Uiso 1 1 calc R
C61 C 0.17833(18) 0.43044(16) 0.20634(11) 0.0503(6) Uani 1 1 d .
H61 H 0.2200 0.4683 0.2055 0.060 Uiso 1 1 calc R
C62 C 0.20404(16) 0.34486(15) 0.21914(10) 0.0419(5) Uani 1 1 d .
H62 H 0.2631 0.3258 0.2271 0.050 Uiso 1 1 calc R
C63 C 0.1658(2) 0.19349(15) 0.23032(12) 0.0540(6) Uani 1 1 d .
H63A H 0.1573 0.1723 0.2601 0.081 Uiso 1 1 calc R
H63B H 0.2335 0.1848 0.2454 0.081 Uiso 1 1 calc R
H63C H 0.1218 0.1636 0.1920 0.081 Uiso 1 1 calc R
C64 C 0.32788(16) 0.31364(18) 0.39355(10) 0.0472(6) Uani 1 1 d .
C65 C 0.37309(17) 0.25532(19) 0.38008(11) 0.0547(6) Uani 1 1 d .
H65 H 0.3480 0.2001 0.3691 0.066 Uiso 1 1 calc R
C66 C 0.45565(17) 0.27712(19) 0.38258(11) 0.0531(6) Uani 1 1 d .
H66 H 0.4833 0.2376 0.3713 0.064 Uiso 1 1 calc R
C67 C 0.4960(2) 0.35677(18) 0.40169(13) 0.0597(7) Uani 1 1 d .
H67 H 0.5517 0.3713 0.4039 0.072 Uiso 1 1 calc R
C68 C 0.4540(2) 0.41608(18) 0.41778(15) 0.0647(7) Uani 1 1 d .
H68 H 0.4821 0.4700 0.4316 0.078 Uiso 1 1 calc R
C69 C 0.3698(2) 0.39429(19) 0.41315(13) 0.0608(7) Uani 1 1 d .
H69 H 0.3410 0.4343 0.4233 0.073 Uiso 1 1 calc R
C70 C 0.23533(19) 0.2926(3) 0.38804(13) 0.0832(11) Uani 1 1 d .
H70A H 0.1775 0.3031 0.3465 0.125 Uiso 1 1 calc R
H70B H 0.2327 0.3277 0.4160 0.125 Uiso 1 1 calc R
H70C H 0.2368 0.2337 0.3981 0.125 Uiso 1 1 calc R

loop_
_atom_site_aniso_label
_atom_site_aniso_U_11
_atom_site_aniso_U_22
_atom_site_aniso_U_33
_atom_site_aniso_U_23
_atom_site_aniso_U_13
_atom_site_aniso_U_12
Cu1 0.01381(9) 0.01216(9) 0.01446(9) -0.00121(6) 0.00714(7) -0.00127(6)
P1 0.01604(17) 0.01245(17) 0.01716(18) -0.00158(13) 0.00871(15) -0.00103(13)
O1 0.0134(7) 0.0122(6) 0.0143(7) 0.000 0.0034(6) 0.000
N1 0.0137(6) 0.0150(6) 0.0136(6) -0.0013(5) 0.0062(5) 0.0000(5)
N2 0.0135(6) 0.0149(6) 0.0148(6) 0.0003(5) 0.0073(5) -0.0006(5)
C1 0.0183(7) 0.0171(7) 0.0184(7) -0.0007(6) 0.0102(6) -0.0024(6)
C2 0.0217(8) 0.0209(7) 0.0228(8) -0.0045(6) 0.0133(7) -0.0025(6)
C3 0.0184(7) 0.0282(8) 0.0254(8) -0.0032(6) 0.0128(7) -0.0020(6)
C4 0.0187(7) 0.0338(9) 0.0225(8) -0.0060(7) 0.0096(7) -0.0073(7)
C5 0.0265(8) 0.0295(9) 0.0267(9) -0.0116(7) 0.0134(7) -0.0048(7)
C6 0.0207(8) 0.0232(8) 0.0253(8) -0.0062(6) 0.0118(7) -0.0005(6)
C7 0.0151(7) 0.0167(7) 0.0180(7) -0.0036(6) 0.0074(6) -0.0014(5)
C8 0.0248(8) 0.0190(7) 0.0271(8) 0.0000(6) 0.0158(7) 0.0008(6)
C9 0.0308(9) 0.0288(9) 0.0341(9) -0.0029(7) 0.0232(8) -0.0020(7)
C10 0.0223(8) 0.0319(9) 0.0295(9) -0.0068(7) 0.0152(7) 0.0027(7)
C11 0.0263(8) 0.0226(8) 0.0266(9) -0.0001(6) 0.0118(7) 0.0082(6)
C12 0.0258(8) 0.0197(7) 0.0235(8) 0.0002(6) 0.0141(7) 0.0029(6)
C13 0.0287(8) 0.0158(7) 0.0253(8) 0.0006(6) 0.0181(7) 0.0047(6)
C14 0.0367(10) 0.0233(8) 0.0250(9) 0.0027(7) 0.0157(8) 0.0108(7)
C15 0.0625(14) 0.0363(10) 0.0280(10) 0.0120(8) 0.0264(10) 0.0290(10)
C16 0.0854(18) 0.0425(12) 0.0500(13) 0.0280(10) 0.0547(14) 0.0375(12)
C17 0.0697(15) 0.0312(10) 0.0732(16) 0.0226(10) 0.0601(15) 0.0159(10)
C18 0.0395(10) 0.0221(8) 0.0417(10) 0.0067(7) 0.0297(9) 0.0036(7)
C19 0.0171(7) 0.0140(6) 0.0146(7) 0.0026(5) 0.0088(6) 0.0021(5)
C20 0.0162(7) 0.0172(7) 0.0171(7) 0.0004(5) 0.0086(6) 0.0014(5)
C21 0.0228(8) 0.0214(7) 0.0163(7) -0.0008(6) 0.0098(7) 0.0014(6)
C22 0.0273(8) 0.0289(8) 0.0198(8) 0.0018(6) 0.0156(7) 0.0058(7)
C23 0.0197(7) 0.0313(8) 0.0230(8) 0.0067(6) 0.0140(7) 0.0059(6)
C24 0.0158(7) 0.0218(7) 0.0174(7) 0.0042(6) 0.0080(6) 0.0016(6)
C25 0.0296(9) 0.0404(10) 0.0197(8) -0.0096(7) 0.0127(7) -0.0051(8)
C26 0.0164(7) 0.0302(8) 0.0185(7) -0.0028(6) 0.0085(6) -0.0028(6)
C27 0.0117(6) 0.0139(6) 0.0159(7) 0.0027(5) 0.0064(6) 0.0009(5)
C28 0.0120(6) 0.0128(6) 0.0162(7) -0.0006(5) 0.0057(6) -0.0003(5)
C29 0.0115(6) 0.0143(6) 0.0144(7) -0.0023(5) 0.0056(6) -0.0004(5)
C30 0.0165(7) 0.0140(6) 0.0147(7) -0.0015(5) 0.0091(6) 0.0001(5)
C31 0.0151(7) 0.0155(7) 0.0174(7) -0.0021(5) 0.0090(6) -0.0001(5)
C32 0.0208(7) 0.0192(7) 0.0203(7) -0.0026(6) 0.0134(6) -0.0026(6)
C33 0.0253(8) 0.0228(7) 0.0165(7) 0.0012(6) 0.0127(7) -0.0011(6)
C34 0.0167(7) 0.0244(8) 0.0151(7) -0.0003(6) 0.0064(6) -0.0008(6)
C35 0.0153(7) 0.0199(7) 0.0169(7) -0.0013(6) 0.0081(6) -0.0028(6)
C36 0.0270(8) 0.0308(9) 0.0258(8) -0.0013(7) 0.0177(7) -0.0077(7)
C37 0.0147(7) 0.0246(8) 0.0204(8) -0.0018(6) 0.0091(6) -0.0020(6)
C38 0.0135(6) 0.0131(6) 0.0173(7) 0.0001(5) 0.0079(6) -0.0003(5)
C39 0.0127(6) 0.0138(6) 0.0147(7) 0.0015(5) 0.0061(6) 0.0017(5)
C40 0.0155(7) 0.0140(7) 0.0190(7) -0.0003(5) 0.0085(6) 0.0001(5)
C41 0.0187(10) 0.0120(9) 0.0185(10) 0.000 0.0035(9) 0.000
C42 0.0311(10) 0.0310(10) 0.0262(9) 0.0103(7) 0.0004(8) -0.0153(8)
C43 0.0176(7) 0.0123(6) 0.0203(7) 0.0018(6) 0.0086(6) 0.0018(5)
C44 0.0152(7) 0.0162(7) 0.0176(7) 0.0018(5) 0.0081(6) 0.0026(5)
C45 0.0139(7) 0.0162(7) 0.0154(7) -0.0010(5) 0.0061(6) -0.0005(5)
C46 0.0174(7) 0.0166(7) 0.0182(7) 0.0028(6) 0.0052(6) 0.0029(6)
C47 0.0225(8) 0.0214(8) 0.0187(8) 0.0012(6) 0.0030(7) 0.0024(6)
C48 0.0275(9) 0.0375(10) 0.0265(9) 0.0128(8) 0.0102(8) 0.0001(8)
C49 0.0211(8) 0.0251(8) 0.0269(9) -0.0008(7) 0.0040(7) 0.0095(7)
C50 0.0337(10) 0.0391(11) 0.0357(11) 0.0076(8) 0.0143(9) 0.0026(8)
C51 0.0380(10) 0.0329(10) 0.0372(10) -0.0037(8) 0.0233(9) -0.0058(8)
C52 0.0325(10) 0.0432(12) 0.0595(14) -0.0106(10) 0.0233(10) -0.0101(9)
C53 0.0416(12) 0.0396(12) 0.0850(19) -0.0068(12) 0.0407(13) -0.0025(10)
C54 0.0598(14) 0.0347(11) 0.0504(13) -0.0063(9) 0.0344(12) -0.0051(10)
C55 0.0463(13) 0.0475(12) 0.0293(11) -0.0015(9) 0.0089(10) -0.0110(10)
C56 0.0421(15) 0.0666(19) 0.106(3) 0.0069(18) 0.0212(16) 0.0181(14)
C57 0.0437(11) 0.0433(11) 0.0269(9) -0.0048(8) 0.0210(9) -0.0055(9)
C58 0.0479(12) 0.0551(13) 0.0432(12) -0.0091(10) 0.0340(11) -0.0120(10)
C59 0.0461(12) 0.0597(14) 0.0501(13) -0.0106(11) 0.0341(11) -0.0012(11)
C60 0.0547(14) 0.0408(12) 0.0538(14) -0.0059(10) 0.0316(12) -0.0023(10)
C61 0.0443(12) 0.0515(13) 0.0534(14) -0.0049(11) 0.0286(11) -0.0140(10)
C62 0.0316(10) 0.0529(13) 0.0359(11) -0.0060(9) 0.0176(9) -0.0040(9)
C63 0.0686(16) 0.0468(13) 0.0487(14) -0.0005(11) 0.0365(13) -0.0018(12)
C64 0.0283(10) 0.0765(16) 0.0329(11) 0.0185(11) 0.0164(9) 0.0124(10)
C65 0.0369(12) 0.0750(17) 0.0389(12) 0.0078(12) 0.0159(10) 0.0030(11)
C66 0.0322(11) 0.0792(18) 0.0465(13) 0.0153(12) 0.0229(10) 0.0172(11)
C67 0.0531(15) 0.0723(18) 0.0716(18) 0.0291(14) 0.0470(14) 0.0161(13)
C68 0.0777(19) 0.0577(16) 0.081(2) 0.0219(14) 0.0597(18) 0.0083(14)
C69 0.0635(16) 0.0719(17) 0.0629(16) 0.0298(14) 0.0465(15) 0.0302(14)
C70 0.0325(12) 0.164(4) 0.0496(16) 0.0179(19) 0.0231(12) 0.0058(17)

loop_
_atom_type_symbol
_atom_type_description
_atom_type_scat_dispersion_real
_atom_type_scat_dispersion_imag
_atom_type_scat_source
C C .0033 .0016 'International Tables Vol C Tables 4.2.6.8 and 6.1.1.4'
H H .0000 .0000 'International Tables Vol C Tables 4.2.6.8 and 6.1.1.4'
Cu Cu .3201 1.2651 'International Tables Vol C Tables 4.2.6.8 and 6.1.1.4'
N N .0061 .0033 'International Tables Vol C Tables 4.2.6.8 and 6.1.1.4'
O O .0106 .0060 'International Tables Vol C Tables 4.2.6.8 and 6.1.1.4'
P P .1023 .0942 'International Tables Vol C Tables 4.2.6.8 and 6.1.1.4'

loop_
_geom_angle_atom_site_label_1
_geom_angle_atom_site_label_2
_geom_angle_atom_site_label_3
_geom_angle
_geom_angle_site_symmetry_1
_geom_angle_site_symmetry_3
N1 Cu1 N2 96.65(5) . .
N1 Cu1 P1 131.05(4) . .
N2 Cu1 P1 132.13(4) . .
C13 P1 C7 103.05(7) . .
C13 P1 C1 102.91(7) . .
C7 P1 C1 103.48(7) . .
C13 P1 Cu1 115.75(5) . .
C7 P1 Cu1 113.36(5) . .
C1 P1 Cu1 116.56(5) . .
C39 O1 C39 119.16(15) . 2_655
C27 N1 C19 115.93(12) . .
C27 N1 Cu1 121.05(10) . .
C19 N1 Cu1 121.89(9) . .
C29 N2 C30 116.89(12) . .
C29 N2 Cu1 122.78(10) . .
C30 N2 Cu1 119.56(9) . .
C6 C1 C2 118.85(14) . .
C6 C1 P1 122.32(12) . .
C2 C1 P1 118.80(11) . .
C3 C2 C1 120.61(14) . .
C3 C2 H2 119.7 . .
C1 C2 H2 119.7 . .
C4 C3 C2 119.98(15) . .
C4 C3 H3 120.0 . .
C2 C3 H3 120.0 . .
C5 C4 C3 119.93(15) . .
C5 C4 H4 120.0 . .
C3 C4 H4 120.0 . .
C4 C5 C6 120.30(15) . .
C4 C5 H5 119.8 . .
C6 C5 H5 119.9 . .
C5 C6 C1 120.33(15) . .
C5 C6 H6 119.8 . .
C1 C6 H6 119.8 . .
C12 C7 C8 118.77(14) . .
C12 C7 P1 123.59(12) . .
C8 C7 P1 117.63(12) . .
C9 C8 C7 120.39(15) . .
C9 C8 H8 119.8 . .
C7 C8 H8 119.8 . .
C8 C9 C10 120.28(16) . .
C8 C9 H9 119.9 . .
C10 C9 H9 119.9 . .
C11 C10 C9 119.89(16) . .
C11 C10 H10 120.1 . .
C9 C10 H10 120.1 . .
C10 C11 C12 120.33(16) . .
C10 C11 H11 119.8 . .
C12 C11 H11 119.8 . .
C11 C12 C7 120.34(16) . .
C11 C12 H12 119.8 . .
C7 C12 H12 119.8 . .
C18 C13 C14 119.19(16) . .
C18 C13 P1 123.77(13) . .
C14 C13 P1 117.03(13) . .
C15 C14 C13 120.41(19) . .
C15 C14 H14 119.8 . .
C13 C14 H14 119.8 . .
C16 C15 C14 120.2(2) . .
C16 C15 H15 119.9 . .
C14 C15 H15 119.9 . .
C15 C16 C17 120.03(18) . .
C15 C16 H16 120.0 . .
C17 C16 H16 120.0 . .
C16 C17 C18 120.7(2) . .
C16 C17 H17 119.7 . .
C18 C17 H17 119.7 . .
C13 C18 C17 119.5(2) . .
C13 C18 H18 120.3 . .
C17 C18 H18 120.3 . .
C24 C19 C20 120.20(14) . .
C24 C19 N1 119.38(13) . .
C20 C19 N1 120.37(13) . .
C21 C20 C19 118.95(14) . .
C21 C20 C26 119.75(14) . .
C19 C20 C26 121.28(13) . .
C22 C21 C20 119.75(14) . .
C22 C21 C25 119.87(14) . .
C20 C21 C25 120.38(15) . .
C23 C22 C21 120.95(15) . .
C23 C22 H22 119.5 . .
C21 C22 H22 119.5 . .
C24 C23 C22 119.94(15) . .
C24 C23 H23 120.0 . .
C22 C23 H23 120.0 . .
C23 C24 C19 120.10(14) . .
C23 C24 H24 119.9 . .
C19 C24 H24 119.9 . .
C21 C25 H25A 109.5 . .
C21 C25 H25B 109.5 . .
H25A C25 H25B 109.5 . .
C21 C25 H25C 109.5 . .
H25A C25 H25C 109.5 . .
H25B C25 H25C 109.5 . .
C20 C26 H26A 109.5 . .
C20 C26 H26B 109.5 . .
H26A C26 H26B 109.5 . .
C20 C26 H26C 109.5 . .
H26A C26 H26C 109.5 . .
H26B C26 H26C 109.5 . .
N1 C27 C28 128.17(13) . .
N1 C27 H27 115.9 . .
C28 C27 H27 115.9 . .
C29 C28 C27 124.89(13) . .
C29 C28 C38 119.63(13) . .
C27 C28 C38 114.83(13) . .
N2 C29 C28 126.15(13) . .
N2 C29 H29 116.9 . .
C28 C29 H29 116.9 . .
C35 C30 C31 120.55(13) . .
C35 C30 N2 119.17(13) . .
C31 C30 N2 120.19(13) . .
C32 C31 C30 118.88(13) . .
C32 C31 C37 119.64(13) . .
C30 C31 C37 121.47(13) . .
C33 C32 C31 119.81(14) . .
C33 C32 C36 119.94(14) . .
C31 C32 C36 120.21(14) . .
C34 C33 C32 120.83(14) . .
C34 C33 H33 119.6 . .
C32 C33 H33 119.6 . .
C35 C34 C33 120.08(14) . .
C35 C34 H34 120.0 . .
C33 C34 H34 120.0 . .
C34 C35 C30 119.78(14) . .
C34 C35 H35 120.1 . .
C30 C35 H35 120.1 . .
C32 C36 H36A 109.5 . .
C32 C36 H36B 109.5 . .
H36A C36 H36B 109.5 . .
C32 C36 H36C 109.5 . .
H36A C36 H36C 109.5 . .
H36B C36 H36C 109.5 . .
C31 C37 H37A 109.5 . .
C31 C37 H37B 109.5 . .
H37A C37 H37B 109.5 . .
C31 C37 H37C 109.5 . .
H37A C37 H37C 109.5 . .
H37B C37 H37C 109.5 . .
C45 C38 C39 117.61(13) . .
C45 C38 C28 115.89(13) . .
C39 C38 C28 126.50(13) . .
O1 C39 C40 122.54(13) . .
O1 C39 C38 116.92(12) . .
C40 C39 C38 120.53(13) . .
C39 C40 C43 118.93(13) . .
C39 C40 C41 122.44(13) . .
C43 C40 C41 118.63(13) . .
C40 C41 C40 110.90(17) 2_655 .
C40 C41 C42 108.96(9) 2_655 .
C40 C41 C42 109.29(9) . .
C40 C41 C42 109.29(9) 2_655 2_655
C40 C41 C42 108.95(9) . 2_655
C42 C41 C42 109.4(2) . 2_655
C41 C42 H42A 109.5 . .
C41 C42 H42B 109.5 . .
H42A C42 H42B 109.5 . .
C41 C42 H42C 109.5 . .
H42A C42 H42C 109.5 . .
H42B C42 H42C 109.5 . .
C44 C43 C40 123.01(13) . .
C44 C43 H43 118.5 . .
C40 C43 H43 118.5 . .
C43 C44 C45 116.21(13) . .
C43 C44 C46 121.20(13) . .
C45 C44 C46 122.59(13) . .
C44 C45 C38 123.71(14) . .
C44 C45 H45 118.1 . .
C38 C45 H45 118.1 . .
C47 C46 C44 112.41(12) . .
C47 C46 C49 108.28(13) . .
C44 C46 C49 109.40(13) . .
C47 C46 C48 108.19(14) . .
C44 C46 C48 109.18(13) . .
C49 C46 C48 109.34(15) . .
C46 C47 H47A 109.5 . .
C46 C47 H47B 109.5 . .
H47A C47 H47B 109.5 . .
C46 C47 H47C 109.5 . .
H47A C47 H47C 109.5 . .
H47B C47 H47C 109.5 . .
C46 C48 H48A 109.5 . .
C46 C48 H48B 109.5 . .
H48A C48 H48B 109.5 . .
C46 C48 H48C 109.5 . .
H48A C48 H48C 109.5 . .
H48B C48 H48C 109.5 . .
C46 C49 H49A 109.5 . .
C46 C49 H49B 109.5 . .
H49A C49 H49B 109.5 . .
C46 C49 H49C 109.5 . .
H49A C49 H49C 109.5 . .
H49B C49 H49C 109.5 . .
C51 C50 C55 118.3(2) . .
C51 C50 C56 121.0(2) . .
C55 C50 C56 120.7(2) . .
C50 C51 C52 120.8(2) . .
C50 C51 H51 119.6 . .
C52 C51 H51 119.6 . .
C51 C52 C53 120.2(2) . .
C51 C52 H52 119.9 . .
C53 C52 H52 119.9 . .
C54 C53 C52 120.3(2) . .
C54 C53 H53 119.9 . .
C52 C53 H53 119.9 . .
C53 C54 C55 119.6(2) . .
C53 C54 H54 120.2 . .
C55 C54 H54 120.2 . .
C54 C55 C50 120.8(2) . .
C54 C55 H55 119.6 . .
C50 C55 H55 119.6 . .
C50 C56 H56A 109.5 . .
C50 C56 H56B 109.5 . .
H56A C56 H56B 109.5 . .
C50 C56 H56C 109.5 . .
H56A C56 H56C 109.5 . .
H56B C56 H56C 109.5 . .
C58 C57 C62 118.3(2) . .
C58 C57 C63 120.6(2) . .
C62 C57 C63 121.0(2) . .
C57 C58 C59 121.6(2) . .
C57 C58 H58 119.2 . .
C59 C58 H58 119.2 . .
C60 C59 C58 119.9(2) . .
C60 C59 H59 120.1 . .
C58 C59 H59 120.1 . .
C59 C60 C61 119.6(2) . .
C59 C60 H60 120.2 . .
C61 C60 H60 120.2 . .
C60 C61 C62 120.2(2) . .
C60 C61 H61 119.9 . .
C62 C61 H61 119.9 . .
C61 C62 C57 120.4(2) . .
C61 C62 H62 119.8 . .
C57 C62 H62 119.8 . .
C57 C63 H63A 109.5 . .
C57 C63 H63B 109.5 . .
H63A C63 H63B 109.5 . .
C57 C63 H63C 109.5 . .
H63A C63 H63C 109.5 . .
H63B C63 H63C 109.5 . .
C65 C64 C69 118.3(2) . .
C65 C64 C70 122.2(3) . .
C69 C64 C70 119.5(3) . .
C64 C65 C66 121.3(3) . .
C64 C65 H65 119.3 . .
C66 C65 H65 119.3 . .
C67 C66 C65 119.7(2) . .
C67 C66 H66 120.1 . .
C65 C66 H66 120.1 . .
C66 C67 C68 120.1(2) . .
C66 C67 H67 120.0 . .
C68 C67 H67 120.0 . .
C69 C68 C67 119.5(3) . .
C69 C68 H68 120.3 . .
C67 C68 H68 120.3 . .
C68 C69 C64 121.0(3) . .
C68 C69 H69 119.5 . .
C64 C69 H69 119.5 . .
C64 C70 H70A 109.5 . .
C64 C70 H70B 109.5 . .
H70A C70 H70B 109.5 . .
C64 C70 H70C 109.5 . .
H70A C70 H70C 109.5 . .
H70B C70 H70C 109.5 . .

loop_
_geom_bond_atom_site_label_1
_geom_bond_atom_site_label_2
_geom_bond_distance
_geom_bond_site_symmetry_2
Cu1 N1 1.9633(12) .
Cu1 N2 1.9699(12) .
Cu1 P1 2.1748(4) .
P1 C13 1.8229(16) .
P1 C7 1.8271(15) .
P1 C1 1.8297(15) .
O1 C39 1.3935(15) .
O1 C39 1.3936(15) 2_655
N1 C27 1.3251(19) .
N1 C19 1.4277(18) .
N2 C29 1.3227(19) .
N2 C30 1.4274(18) .
C1 C6 1.392(2) .
C1 C2 1.400(2) .
C2 C3 1.387(2) .
C2 H2 0.9300 .
C3 C4 1.386(2) .
C3 H3 0.9300 .
C4 C5 1.384(2) .
C4 H4 0.9300 .
C5 C6 1.391(2) .
C5 H5 0.9300 .
C6 H6 0.9300 .
C7 C12 1.396(2) .
C7 C8 1.398(2) .
C8 C9 1.383(2) .
C8 H8 0.9300 .
C9 C10 1.386(3) .
C9 H9 0.9300 .
C10 C11 1.378(3) .
C10 H10 0.9300 .
C11 C12 1.389(2) .
C11 H11 0.9300 .
C12 H12 0.9300 .
C13 C18 1.392(2) .
C13 C14 1.402(2) .
C14 C15 1.381(3) .
C14 H14 0.9300 .
C15 C16 1.376(4) .
C15 H15 0.9300 .
C16 C17 1.380(4) .
C16 H16 0.9300 .
C17 C18 1.396(3) .
C17 H17 0.9300 .
C18 H18 0.9300 .
C19 C24 1.399(2) .
C19 C20 1.408(2) .
C20 C21 1.404(2) .
C20 C26 1.501(2) .
C21 C22 1.392(2) .
C21 C25 1.511(2) .
C22 C23 1.386(2) .
C22 H22 0.9300 .
C23 C24 1.383(2) .
C23 H23 0.9300 .
C24 H24 0.9300 .
C25 H25A 0.9600 .
C25 H25B 0.9600 .
C25 H25C 0.9600 .
C26 H26A 0.9600 .
C26 H26B 0.9600 .
C26 H26C 0.9600 .
C27 C28 1.407(2) .
C27 H27 0.9300 .
C28 C29 1.402(2) .
C28 C38 1.4944(19) .
C29 H29 0.9300 .
C30 C35 1.400(2) .
C30 C31 1.404(2) .
C31 C32 1.404(2) .
C31 C37 1.506(2) .
C32 C33 1.394(2) .
C32 C36 1.507(2) .
C33 C34 1.386(2) .
C33 H33 0.9300 .
C34 C35 1.385(2) .
C34 H34 0.9300 .
C35 H35 0.9300 .
C36 H36A 0.9600 .
C36 H36B 0.9600 .
C36 H36C 0.9600 .
C37 H37A 0.9600 .
C37 H37B 0.9600 .
C37 H37C 0.9600 .
C38 C45 1.404(2) .
C38 C39 1.409(2) .
C39 C40 1.3965(19) .
C40 C43 1.397(2) .
C40 C41 1.5216(18) .
C41 C40 1.5215(18) 2_655
C41 C42 1.536(2) .
C41 C42 1.536(2) 2_655
C42 H42A 0.9600 .
C42 H42B 0.9600 .
C42 H42C 0.9600 .
C43 C44 1.391(2) .
C43 H43 0.9300 .
C44 C45 1.393(2) .
C44 C46 1.535(2) .
C45 H45 0.9300 .
C46 C47 1.533(2) .
C46 C49 1.535(2) .
C46 C48 1.536(2) .
C47 H47A 0.9600 .
C47 H47B 0.9600 .
C47 H47C 0.9600 .
C48 H48A 0.9600 .
C48 H48B 0.9600 .
C48 H48C 0.9600 .
C49 H49A 0.9600 .
C49 H49B 0.9600 .
C49 H49C 0.9600 .
C50 C51 1.375(3) .
C50 C55 1.402(3) .
C50 C56 1.501(3) .
C51 C52 1.375(3) .
C51 H51 0.9300 .
C52 C53 1.384(3) .
C52 H52 0.9300 .
C53 C54 1.361(3) .
C53 H53 0.9300 .
C54 C55 1.384(4) .
C54 H54 0.9300 .
C55 H55 0.9300 .
C56 H56A 0.9600 .
C56 H56B 0.9600 .
C56 H56C 0.9600 .
C57 C58 1.381(3) .
C57 C62 1.391(3) .
C57 C63 1.510(3) .
C58 C59 1.382(3) .
C58 H58 0.9300 .
C59 C60 1.375(3) .
C59 H59 0.9300 .
C60 C61 1.385(3) .
C60 H60 0.9300 .
C61 C62 1.389(3) .
C61 H61 0.9300 .
C62 H62 0.9300 .
C63 H63A 0.9600 .
C63 H63B 0.9600 .
C63 H63C 0.9600 .
C64 C65 1.372(4) .
C64 C69 1.389(4) .
C64 C70 1.508(3) .
C65 C66 1.392(3) .
C65 H65 0.9300 .
C66 C67 1.366(4) .
C66 H66 0.9300 .
C67 C68 1.389(4) .
C67 H67 0.9300 .
C68 C69 1.386(4) .
C68 H68 0.9300 .
C69 H69 0.9300 .
C70 H70A 0.9600 .
C70 H70B 0.9600 .
C70 H70C 0.9600 .
